data_4100258
_journal_name_full 'Journal of the American Chemical Society'
_journal_year 2005
_chemical_absolute_configuration ad
_chemical_formula_moiety 'C30 H66 Cu3 N6 S2,3(F6 P),3(C H2 Cl2)'
_chemical_formula_sum 'C33 H72 Cl6 Cu3 F18 N6 P3 S2'
_chemical_formula_weight 1455.32
_chemical_name_common 05073
_space_group_IT_number 20
_symmetry_cell_setting orthorhombic
_symmetry_space_group_name_Hall 'C 2c 2'
_symmetry_space_group_name_H-M 'C 2 2 21'
_cell_angle_alpha 90.000
_cell_angle_beta 90.000
_cell_angle_gamma 90.000
_cell_formula_units_Z 4
_cell_length_a 12.810(5)
_cell_length_b 24.332(5)
_cell_length_c 18.638(5)
_cell_measurement_temperature 173(2)
_cell_volume 5809(3)
_diffrn_ambient_temperature 173(2)
_exptl_crystal_density_diffrn 1.664
_cod_database_code 4100258

loop_
_symmetry_equiv_pos_as_xyz
'x, y, z'
'-x, -y, z+1/2'
'x, -y, -z'
'-x, y, -z+1/2'
'x+1/2, y+1/2, z'
'-x+1/2, -y+1/2, z+1/2'
'x+1/2, -y+1/2, -z'
'-x+1/2, y+1/2, -z+1/2'

loop_
_atom_site_label
_atom_site_type_symbol
_atom_site_fract_x
_atom_site_fract_y
_atom_site_fract_z
_atom_site_U_iso_or_equiv
_atom_site_adp_type
_atom_site_occupancy
_atom_site_symmetry_multiplicity
_atom_site_calc_flag
_atom_site_refinement_flags
_atom_site_disorder_assembly
_atom_site_disorder_group
Cu1 Cu 0.99997(5) 0.789345(12) 0.666843(16) 0.02135(8) Uani 1 1 d . . .
S1 S 1.10516(4) 0.75168(3) 0.75011(8) 0.02351(14) Uani 1 1 d . . .
P1 P 1.00011(13) 0.64359(3) 0.49649(4) 0.03475(18) Uani 1 1 d . . .
Cl1S Cl 0.88795(8) 0.73992(8) 0.25064(17) 0.1098(5) Uani 1 1 d . . .
F1 F 1.0027(4) 0.60902(8) 0.42487(11) 0.0645(6) Uani 1 1 d . . .
N1 N 0.8903(3) 0.82279(13) 0.60283(18) 0.0215(8) Uani 1 1 d . . .
C1 C 0.9487(3) 0.85570(15) 0.54631(18) 0.0248(7) Uani 1 1 d . . .
H1A H 0.9661 0.8922 0.5679 0.030 Uiso 1 1 calc R . .
C1S C 1.0000 0.7000(3) 0.2500 0.090(2) Uani 1 2 d S . .
H1SA H 0.9995 0.6761 0.2070 0.108 Uiso 0.50 1 calc PR A -1
H1SB H 1.0005 0.6761 0.2930 0.108 Uiso 0.50 1 calc PR A -1
Cu2 Cu 1.0000 0.677412(18) 0.7500 0.02274(11) Uani 1 2 d S . .
P2 P 1.0000 0.97828(5) 0.7500 0.0366(3) Uani 1 2 d S . .
Cl2S Cl 0.76151(16) 0.99389(6) 0.57699(9) 0.0731(6) Uani 1 1 d . . .
F2 F 0.8763(2) 0.64544(14) 0.4957(2) 0.0633(10) Uani 1 1 d . . .
N2 N 1.1092(3) 0.81492(13) 0.59678(18) 0.0222(8) Uani 1 1 d . . .
C2 C 0.8848(4) 0.8667(2) 0.4773(2) 0.0353(12) Uani 1 1 d . . .
H2A H 0.8644 0.8314 0.4550 0.042 Uiso 1 1 calc R . .
H2B H 0.8203 0.8871 0.4896 0.042 Uiso 1 1 calc R . .
C2S C 0.6838(6) 1.0000 0.5000 0.083(3) Uani 1 2 d S . .
H2SA H 0.6384 0.9672 0.4956 0.099 Uiso 0.50 1 calc PR B -1
H2SB H 0.6384 1.0328 0.5044 0.099 Uiso 0.50 1 calc PR B -1
Cl3S Cl 0.73059(16) 0.49839(5) 0.42235(8) 0.0664(5) Uani 1 1 d . . .
F3 F 1.1247(2) 0.64200(13) 0.50143(19) 0.0524(8) Uani 1 1 d . . .
N3 N 0.88989(17) 0.61771(9) 0.7454(2) 0.0251(5) Uani 1 1 d . . .
C3 C 0.9504(4) 0.9005(2) 0.4242(2) 0.0463(11) Uani 1 1 d . . .
H3A H 0.9096 0.9070 0.3799 0.056 Uiso 1 1 calc R . .
H3B H 0.9672 0.9366 0.4456 0.056 Uiso 1 1 calc R . .
C3S C 0.8072(7) 0.5000 0.5000 0.057(2) Uani 1 2 d S . .
H3SA H 0.8526 0.4671 0.5012 0.069 Uiso 0.50 1 calc PR C -1
H3SB H 0.8526 0.5329 0.4988 0.069 Uiso 0.50 1 calc PR C -1
F4 F 1.0055(4) 0.69971(8) 0.45278(11) 0.0640(6) Uani 1 1 d . . .
C4 C 1.0508(3) 0.8704(2) 0.4057(2) 0.0469(11) Uani 1 1 d . . .
H4A H 1.0926 0.8927 0.3718 0.056 Uiso 1 1 calc R . .
H4B H 1.0343 0.8349 0.3823 0.056 Uiso 1 1 calc R . .
F5 F 0.9958(3) 0.58802(7) 0.54279(10) 0.0465(5) Uani 1 1 d . . .
C5 C 1.1135(4) 0.8603(2) 0.4745(2) 0.0405(13) Uani 1 1 d . . .
H5A H 1.1785 0.8403 0.4625 0.049 Uiso 1 1 calc R . .
H5B H 1.1332 0.8961 0.4960 0.049 Uiso 1 1 calc R . .
F6 F 0.9974(3) 0.67846(7) 0.57037(9) 0.0416(4) Uani 1 1 d . . .
C6 C 1.0516(3) 0.82733(16) 0.52853(17) 0.0258(7) Uani 1 1 d . . .
H6A H 1.0342 0.7913 0.5055 0.031 Uiso 1 1 calc R . .
F7 F 1.0000 1.04268(12) 0.7500 0.0804(11) Uani 1 2 d S . .
C7 C 0.8280(3) 0.77694(17) 0.5705(2) 0.0289(10) Uani 1 1 d . . .
H7A H 0.7740 0.7922 0.5391 0.043 Uiso 1 1 calc R . .
H7B H 0.7950 0.7555 0.6088 0.043 Uiso 1 1 calc R . .
H7C H 0.8742 0.7531 0.5425 0.043 Uiso 1 1 calc R . .
F8 F 0.87576(15) 0.97613(10) 0.7539(2) 0.0648(6) Uani 1 1 d . . .
C8 C 0.8162(3) 0.85845(17) 0.6428(2) 0.0286(10) Uani 1 1 d . . .
H8A H 0.7646 0.8737 0.6094 0.043 Uiso 1 1 calc R . .
H8B H 0.8547 0.8885 0.6657 0.043 Uiso 1 1 calc R . .
H8C H 0.7804 0.8367 0.6795 0.043 Uiso 1 1 calc R . .
F9 F 0.9945(3) 0.97678(8) 0.66439(9) 0.0542(5) Uani 1 1 d . . .
C9 C 1.1891(3) 0.77280(17) 0.5842(2) 0.0265(10) Uani 1 1 d . . .
H9A H 1.2408 0.7867 0.5499 0.040 Uiso 1 1 calc R . .
H9B H 1.1561 0.7397 0.5647 0.040 Uiso 1 1 calc R . .
H9C H 1.2238 0.7639 0.6296 0.040 Uiso 1 1 calc R . .
F10 F 1.0000 0.91131(10) 0.7500 0.0417(6) Uani 1 2 d S . .
C10 C 1.1610(3) 0.86428(17) 0.6290(2) 0.0277(10) Uani 1 1 d . . .
H10A H 1.2150 0.8779 0.5963 0.042 Uiso 1 1 calc R . .
H10B H 1.1931 0.8541 0.6749 0.042 Uiso 1 1 calc R . .
H10C H 1.1089 0.8931 0.6371 0.042 Uiso 1 1 calc R . .
C11 C 0.9475(3) 0.56479(13) 0.73080(16) 0.0275(8) Uani 1 1 d . . .
H11A H 0.9619 0.5633 0.6781 0.033 Uiso 1 1 calc R . .
C12 C 0.8858(2) 0.51298(11) 0.7505(4) 0.0372(7) Uani 1 1 d . . .
H12A H 0.8704 0.5132 0.8025 0.045 Uiso 1 1 calc R . .
H12B H 0.8185 0.5129 0.7243 0.045 Uiso 1 1 calc R . .
C13 C 0.9473(3) 0.46109(15) 0.7315(2) 0.0497(13) Uani 1 1 d . . .
H13A H 0.9072 0.4282 0.7464 0.060 Uiso 1 1 calc R . .
H13B H 0.9574 0.4593 0.6789 0.060 Uiso 1 1 calc R . .
C14 C 0.8356(3) 0.61763(18) 0.8160(2) 0.0335(10) Uani 1 1 d . . .
H14A H 0.7814 0.5892 0.8161 0.050 Uiso 1 1 calc R . .
H14B H 0.8035 0.6536 0.8242 0.050 Uiso 1 1 calc R . .
H14C H 0.8862 0.6100 0.8542 0.050 Uiso 1 1 calc R . .
C15 C 0.8110(3) 0.62768(19) 0.6887(2) 0.0347(11) Uani 1 1 d . . .
H15A H 0.7597 0.5978 0.6889 0.052 Uiso 1 1 calc R . .
H15B H 0.8455 0.6292 0.6419 0.052 Uiso 1 1 calc R . .
H15C H 0.7754 0.6626 0.6980 0.052 Uiso 1 1 calc R . .

loop_
_atom_site_aniso_label
_atom_site_aniso_U_11
_atom_site_aniso_U_22
_atom_site_aniso_U_33
_atom_site_aniso_U_23
_atom_site_aniso_U_13
_atom_site_aniso_U_12
Cu1 0.01585(15) 0.02570(16) 0.02251(15) 0.00019(13) 0.0003(3) -0.0006(3)
S1 0.0163(3) 0.0281(3) 0.0261(3) -0.0004(7) 0.0013(6) 0.0005(3)
P1 0.0314(4) 0.0284(4) 0.0444(4) -0.0034(3) -0.0034(9) 0.0008(9)
Cl1S 0.0387(6) 0.1704(15) 0.1204(11) 0.009(2) 0.0139(13) 0.0180(8)
F1 0.0910(17) 0.0517(12) 0.0509(12) -0.0184(10) -0.006(2) -0.001(2)
N1 0.0159(18) 0.0214(16) 0.0273(18) -0.0021(14) -0.0003(14) -0.0009(14)
C1 0.0230(16) 0.0259(18) 0.0254(18) 0.0025(15) 0.0009(14) -0.0016(16)
C1S 0.054(4) 0.080(5) 0.135(7) 0.000 0.017(9) 0.000
Cu2 0.0175(2) 0.0252(2) 0.0256(2) 0.000 0.0003(4) 0.000
P2 0.0402(6) 0.0405(6) 0.0293(5) 0.000 0.0018(12) 0.000
Cl2S 0.1254(17) 0.0439(8) 0.0501(10) -0.0014(7) 0.0204(8) 0.0059(9)
F2 0.0284(17) 0.063(2) 0.099(3) -0.0086(19) -0.0243(19) 0.0056(16)
N2 0.0190(19) 0.0260(17) 0.0217(17) -0.0047(14) -0.0016(14) -0.0036(14)
C2 0.029(3) 0.044(3) 0.033(3) 0.014(2) -0.007(2) 0.005(2)
C2S 0.032(5) 0.032(5) 0.184(11) -0.013(6) 0.000 0.000
Cl3S 0.1089(14) 0.0449(9) 0.0454(9) -0.0038(6) -0.0011(7) 0.0033(8)
F3 0.0338(17) 0.055(2) 0.069(2) -0.0110(16) 0.0104(16) -0.0063(15)
N3 0.0234(11) 0.0273(11) 0.0247(13) -0.0009(19) 0.0060(19) -0.0006(9)
C3 0.039(2) 0.066(3) 0.034(2) 0.024(2) -0.0042(19) -0.003(2)
C3S 0.048(5) 0.059(6) 0.065(5) -0.014(4) 0.000 0.000
F4 0.1014(19) 0.0376(11) 0.0531(12) 0.0086(9) -0.009(2) 0.000(2)
C4 0.039(2) 0.069(3) 0.033(2) 0.014(2) 0.0061(19) 0.001(2)
F5 0.0448(11) 0.0311(9) 0.0637(12) 0.0035(8) -0.007(2) -0.0060(18)
C5 0.023(3) 0.065(3) 0.034(3) 0.012(2) 0.000(2) -0.001(2)
F6 0.0373(10) 0.0370(9) 0.0503(10) -0.0066(8) 0.0030(18) 0.0027(18)
C6 0.0230(17) 0.034(2) 0.0207(17) 0.0004(15) 0.0002(14) 0.0020(17)
F7 0.150(3) 0.0407(16) 0.0503(17) 0.000 -0.001(4) 0.000
C7 0.029(2) 0.029(2) 0.029(2) -0.0008(17) -0.0074(17) 0.0004(17)
F8 0.0390(11) 0.0886(16) 0.0667(15) -0.006(2) 0.002(2) 0.0225(11)
C8 0.024(2) 0.028(2) 0.034(2) -0.0035(16) 0.0060(16) 0.0035(17)
F9 0.0766(15) 0.0562(12) 0.0298(9) 0.0038(8) -0.006(2) 0.003(2)
C9 0.019(2) 0.029(2) 0.031(2) -0.0046(16) 0.0048(16) -0.0005(16)
F10 0.0411(14) 0.0444(14) 0.0394(13) 0.000 0.001(3) 0.000
C10 0.020(2) 0.031(2) 0.032(2) -0.0047(17) 0.0015(16) -0.0034(17)
C11 0.0306(17) 0.0261(16) 0.026(2) -0.0013(12) 0.0033(13) 0.0003(14)
C12 0.0381(17) 0.0307(15) 0.0427(17) -0.007(3) 0.005(3) -0.0071(13)
C13 0.060(2) 0.0293(18) 0.060(4) -0.0057(17) 0.005(2) -0.0066(17)
C14 0.026(2) 0.037(2) 0.038(2) -0.0032(19) 0.0083(17) -0.0026(17)
C15 0.025(2) 0.038(2) 0.041(2) -0.0011(19) -0.0099(18) 0.0001(18)

loop_
_geom_bond_atom_site_label_1
_geom_bond_atom_site_label_2
_geom_bond_distance
_geom_bond_site_symmetry_2
_geom_bond_publ_flag
Cu1 N2 2.013(4) . ?
Cu1 N1 2.015(4) . ?
Cu1 S1 2.2470(13) 4_756 ?
Cu1 S1 2.2504(13) . ?
S1 Cu1 2.2471(13) 4_756 ?
S1 Cu2 2.2539(8) . ?
P1 F1 1.578(2) . ?
P1 F2 1.586(3) . ?
P1 F4 1.591(2) . ?
P1 F3 1.599(3) . ?
P1 F5 1.6051(19) . ?
P1 F6 1.6178(19) . ?
Cl1S C1S 1.733(4) . ?
N1 C8 1.486(5) . ?
N1 C7 1.498(5) . ?
N1 C1 1.521(5) . ?
C1 C6 1.524(4) . ?
C1 C2 1.548(5) . ?
C1 H1A 1.0000 . ?
C1S Cl1S 1.733(4) 4_755 ?
C1S H1SA 0.9900 . ?
C1S H1SB 0.9900 . ?
Cu2 N3 2.026(2) 4_756 ?
Cu2 N3 2.027(2) . ?
Cu2 S1 2.2539(8) 4_756 ?
P2 F7 1.567(3) . ?
P2 F8 1.594(2) 4_756 ?
P2 F8 1.594(2) . ?
P2 F9 1.5976(18) . ?
P2 F9 1.5976(18) 4_756 ?
P2 F10 1.629(3) . ?
Cl2S C2S 1.753(5) . ?
N2 C9 1.467(5) . ?
N2 C10 1.498(5) . ?
N2 C6 1.501(5) . ?
C2 C3 1.537(6) . ?
C2 H2A 0.9900 . ?
C2 H2B 0.9900 . ?
C2S Cl2S 1.753(5) 3_576 ?
C2S H2SA 0.9900 . ?
C2S H2SB 0.9900 . ?
Cl3S C3S 1.749(5) . ?
N3 C15 1.483(5) . ?
N3 C14 1.488(5) . ?
N3 C11 1.509(4) . ?
C3 C4 1.520(5) . ?
C3 H3A 0.9900 . ?
C3 H3B 0.9900 . ?
C3S Cl3S 1.749(5) 3_566 ?
C3S H3SA 0.9900 . ?
C3S H3SB 0.9900 . ?
C4 C5 1.534(6) . ?
C4 H4A 0.9900 . ?
C4 H4B 0.9900 . ?
C5 C6 1.512(6) . ?
C5 H5A 0.9900 . ?
C5 H5B 0.9900 . ?
C6 H6A 1.0000 . ?
C7 H7A 0.9800 . ?
C7 H7B 0.9800 . ?
C7 H7C 0.9800 . ?
C8 H8A 0.9800 . ?
C8 H8B 0.9800 . ?
C8 H8C 0.9800 . ?
C9 H9A 0.9800 . ?
C9 H9B 0.9800 . ?
C9 H9C 0.9800 . ?
C10 H10A 0.9800 . ?
C10 H10B 0.9800 . ?
C10 H10C 0.9800 . ?
C11 C11 1.523(6) 4_756 ?
C11 C12 1.533(4) . ?
C11 H11A 1.0000 . ?
C12 C13 1.530(5) . ?
C12 H12A 0.9900 . ?
C12 H12B 0.9900 . ?
C13 C13 1.517(8) 4_756 ?
C13 H13A 0.9900 . ?
C13 H13B 0.9900 . ?
C14 H14A 0.9800 . ?
C14 H14B 0.9800 . ?
C14 H14C 0.9800 . ?
C15 H15A 0.9800 . ?
C15 H15B 0.9800 . ?
C15 H15C 0.9800 . ?
